data_1513034
loop_
_publ_author_name
'Ivanova, Bojidarka'
'Spiteller, Michael'

_publ_section_title
;
 Ag^I^ and Zn^II^ complexes with possible application as NLO materials --
 Crystal structures and properties
;
_journal_coden_ASTM PLYHDE
_journal_issue 2
_journal_name_full Polyhedron
_journal_page_first 241
_journal_page_last 245
_journal_paper_doi 10.1016/j.poly.2010.10.008
_journal_volume 30
_journal_year 2011
_chemical_formula_moiety 'C12 H10 Cl2 N2 O2 Zn'
_chemical_formula_sum 'C12 H10 Cl2 N2 O2 Zn'
_chemical_formula_weight 350.49
_chemical_name_common 'Zn(II)-complex of 3-pyridin aldehyde'
_space_group_IT_number 62
_symmetry_cell_setting orthorhombic
_symmetry_space_group_name_Hall '-P 2ac 2n'
_symmetry_space_group_name_H-M 'P n m a'
_atom_sites_solution_hydrogens geom
_atom_sites_solution_primary direct
_atom_sites_solution_secondary difmap
_audit_creation_method SHELXL-97
_cell_angle_alpha 90.00
_cell_angle_beta 90.00
_cell_angle_gamma 90.00
_cell_formula_units_Z 4
_cell_length_a 5.8478(16)
_cell_length_b 19.156(6)
_cell_length_c 12.328(4)
_cell_measurement_temperature 293(2)
_cell_volume 1381.0(7)
_computing_cell_refinement 'Bruker SAINT'
_computing_data_collection 'Bruker GIS'
_computing_data_reduction 'Bruker SAINT'
_computing_molecular_graphics 'Bruker APEX2'
_computing_structure_refinement 'SHELXL-97 (Sheldrick, 2008)'
_computing_structure_solution 'SHELXS-97 (Sheldrick, 2008)'
_diffrn_ambient_temperature 293(2)
_diffrn_measured_fraction_theta_full 0.994
_diffrn_measured_fraction_theta_max 0.994
_diffrn_measurement_device_type 'Bruker SMART X2S'
_diffrn_measurement_method '\w scans'
_diffrn_radiation_monochromator 'doubly curved silicon crystal'
_diffrn_radiation_source 'micro-focus sealed tube'
_diffrn_radiation_type MoK\a
_diffrn_radiation_wavelength 0.71073
_diffrn_reflns_av_R_equivalents 0.0600
_diffrn_reflns_av_sigmaI/netI 0.0416
_diffrn_reflns_limit_h_max 6
_diffrn_reflns_limit_h_min -5
_diffrn_reflns_limit_k_max 22
_diffrn_reflns_limit_k_min -22
_diffrn_reflns_limit_l_max 14
_diffrn_reflns_limit_l_min -14
_diffrn_reflns_number 7953
_diffrn_reflns_theta_full 25.09
_diffrn_reflns_theta_max 25.09
_diffrn_reflns_theta_min 1.96
_exptl_absorpt_coefficient_mu 2.162
_exptl_absorpt_correction_T_max 0.6017
_exptl_absorpt_correction_T_min 0.4059
_exptl_absorpt_correction_type multi-scan
_exptl_crystal_colour colorless
_exptl_crystal_density_diffrn 1.686
_exptl_crystal_density_method 'not measured'
_exptl_crystal_description plate
_exptl_crystal_F_000 704
_exptl_crystal_size_max 0.26
_exptl_crystal_size_mid 0.17
_exptl_crystal_size_min 0.14
_refine_diff_density_max 0.281
_refine_diff_density_min -0.288
_refine_diff_density_rms 0.055
_refine_ls_extinction_method none
_refine_ls_goodness_of_fit_ref 1.129
_refine_ls_hydrogen_treatment constr
_refine_ls_matrix_type full
_refine_ls_number_parameters 91
_refine_ls_number_reflns 1259
_refine_ls_number_restraints 0
_refine_ls_restrained_S_all 1.129
_refine_ls_R_factor_all 0.0402
_refine_ls_R_factor_gt 0.0301
_refine_ls_shift/su_max 0.000
_refine_ls_shift/su_mean 0.000
_refine_ls_structure_factor_coef Fsqd
_refine_ls_weighting_details 'calc w=1/[\s^2^(Fo^2^)+(0.0280P)^2^+0.0000P] where P=(Fo^2^+2Fc^2^)/3'
_refine_ls_weighting_scheme calc
_refine_ls_wR_factor_gt 0.0668
_refine_ls_wR_factor_ref 0.0700
_reflns_number_gt 1065
_reflns_number_total 1259
_reflns_threshold_expression >2sigma(I)
_cod_data_source_file Struct-177-5.cif
_cod_data_source_block bi177
_cod_depositor_comments
;
The following automatic conversions were performed:

'_symmetry_cell_setting' value 'Orthorhombic' changed to
'orthorhombic' according to the built-in table from CIF Core
dictionary named 'cif_core.dic' version 2.4.1 from 2010-06-29.

Automatic conversion script
Id: cif_fix_values 1891 2012-01-12 08:04:46Z andrius 

 Updated bibliographic information.

 Antanas Vaitkus,
 2019-09-23
;
_cod_database_code 1513034

loop_
_symmetry_equiv_pos_as_xyz
'x, y, z'
'-x+1/2, -y, z+1/2'
'x+1/2, -y+1/2, -z+1/2'
'-x, y+1/2, -z'
'-x, -y, -z'
'x-1/2, y, -z-1/2'
'-x-1/2, y-1/2, z-1/2'
'x, -y-1/2, z'

loop_
_atom_site_label
_atom_site_type_symbol
_atom_site_fract_x
_atom_site_fract_y
_atom_site_fract_z
_atom_site_U_iso_or_equiv
_atom_site_adp_type
_atom_site_occupancy
_atom_site_symmetry_multiplicity
_atom_site_calc_flag
_atom_site_refinement_flags
Zn1 Zn 0.12501(7) -0.2500 -0.01263(3) 0.03368(16) Uani 1 2 d S
Cl1 Cl 0.00900(17) -0.2500 0.15939(8) 0.0477(3) Uani 1 2 d S
Cl2 Cl -0.12284(16) -0.2500 -0.14572(8) 0.0482(3) Uani 1 2 d S
O1 O 0.9405(4) -0.45700(11) 0.1550(2) 0.0768(7) Uani 1 1 d .
N1 N 0.3509(3) -0.33173(10) -0.02518(16) 0.0344(5) Uani 1 1 d .
C1 C 0.3778(5) -0.36758(13) -0.1176(2) 0.0425(7) Uani 1 1 d .
H1 H 0.2847 -0.3568 -0.1764 0.051 Uiso 1 1 calc R
C2 C 0.4877(4) -0.34802(12) 0.0587(2) 0.0366(6) Uani 1 1 d .
H2 H 0.4700 -0.3235 0.1232 0.044 Uiso 1 1 calc R
C3 C 0.6520(4) -0.39895(13) 0.0539(2) 0.0382(6) Uani 1 1 d .
C4 C 0.7928(5) -0.41325(15) 0.1505(2) 0.0509(7) Uani 1 1 d .
H4 H 0.7657 -0.3867 0.2123 0.061 Uiso 1 1 calc R
C5 C 0.6771(5) -0.43588(13) -0.0420(3) 0.0488(8) Uani 1 1 d .
H5 H 0.7861 -0.4710 -0.0479 0.059 Uiso 1 1 calc R
C11 C 0.5378(5) -0.08035(13) -0.1287(2) 0.0489(8) Uani 1 1 d .
H11 H 0.5519 -0.0563 -0.1939 0.059 Uiso 1 1 calc R

loop_
_atom_site_aniso_label
_atom_site_aniso_U_11
_atom_site_aniso_U_22
_atom_site_aniso_U_33
_atom_site_aniso_U_23
_atom_site_aniso_U_13
_atom_site_aniso_U_12
Zn1 0.0326(3) 0.0377(2) 0.0308(3) 0.000 -0.00197(19) 0.000
Cl1 0.0496(6) 0.0633(6) 0.0302(5) 0.000 0.0047(4) 0.000
Cl2 0.0417(6) 0.0637(6) 0.0392(6) 0.000 -0.0108(5) 0.000
O1 0.0704(15) 0.0768(15) 0.0831(19) 0.0076(13) -0.0123(13) 0.0325(13)
N1 0.0373(13) 0.0348(11) 0.0311(12) -0.0002(9) 0.0016(10) 0.0003(9)
C1 0.0503(17) 0.0436(15) 0.0336(15) -0.0009(12) -0.0008(14) -0.0044(13)
C2 0.0411(16) 0.0342(14) 0.0344(17) -0.0022(11) 0.0014(14) -0.0003(11)
C3 0.0379(15) 0.0344(13) 0.0423(16) 0.0016(11) 0.0021(13) 0.0000(11)
C4 0.0474(17) 0.0485(17) 0.057(2) 0.0074(14) -0.0046(15) 0.0037(15)
C5 0.0516(18) 0.0376(15) 0.057(2) 0.0018(13) 0.0117(15) 0.0076(13)
C11 0.066(2) 0.0428(16) 0.0377(17) 0.0105(13) 0.0118(15) -0.0021(15)

loop_
_atom_type_symbol
_atom_type_description
_atom_type_scat_dispersion_real
_atom_type_scat_dispersion_imag
_atom_type_scat_source
C C 0.0033 0.0016 'International Tables Vol C Tables 4.2.6.8 and 6.1.1.4'
H H 0.0000 0.0000 'International Tables Vol C Tables 4.2.6.8 and 6.1.1.4'
Cl Cl 0.1484 0.1585 'International Tables Vol C Tables 4.2.6.8 and 6.1.1.4'
N N 0.0061 0.0033 'International Tables Vol C Tables 4.2.6.8 and 6.1.1.4'
O O 0.0106 0.0060 'International Tables Vol C Tables 4.2.6.8 and 6.1.1.4'
Zn Zn 0.2839 1.4301 'International Tables Vol C Tables 4.2.6.8 and 6.1.1.4'

loop_
_geom_angle_atom_site_label_1
_geom_angle_atom_site_label_2
_geom_angle_atom_site_label_3
_geom_angle
_geom_angle_site_symmetry_1
_geom_angle_site_symmetry_3
N1 Zn1 N1 99.29(12) 8 .
N1 Zn1 Cl2 111.67(6) 8 .
N1 Zn1 Cl2 111.67(6) . .
N1 Zn1 Cl1 105.53(6) 8 .
N1 Zn1 Cl1 105.53(6) . .
Cl2 Zn1 Cl1 120.81(5) . .
C1 N1 C2 117.7(2) . .
C1 N1 Zn1 122.03(18) . .
C2 N1 Zn1 120.12(17) . .
N1 C1 C11 122.5(3) . 8
N1 C1 H1 118.8 . .
C11 C1 H1 118.8 8 .
N1 C2 C3 123.3(2) . .
N1 C2 H2 118.3 . .
C3 C2 H2 118.3 . .
C2 C3 C5 118.3(3) . .
C2 C3 C4 119.3(3) . .
C5 C3 C4 122.4(3) . .
O1 C4 C3 124.6(3) . .
O1 C4 H4 117.7 . .
C3 C4 H4 117.7 . .
C11 C5 C3 118.9(3) 8 .
C11 C5 H5 120.5 8 .
C3 C5 H5 120.5 . .
C1 C11 C5 119.2(3) 8 8
C1 C11 H11 120.4 8 .
C5 C11 H11 120.4 8 .

loop_
_geom_bond_atom_site_label_1
_geom_bond_atom_site_label_2
_geom_bond_distance
_geom_bond_site_symmetry_2
Zn1 N1 2.055(2) 8
Zn1 N1 2.055(2) .
Zn1 Cl2 2.1892(11) .
Zn1 Cl1 2.2265(12) .
O1 C4 1.205(3) .
N1 C1 1.339(3) .
N1 C2 1.344(3) .
C1 C11 1.374(4) 8
C1 H1 0.9300 .
C2 C3 1.370(3) .
C2 H2 0.9300 .
C3 C5 1.386(4) .
C3 C4 1.473(4) .
C4 H4 0.9300 .
C5 C11 1.379(4) 8
C5 H5 0.9300 .
C11 C1 1.374(4) 8
C11 C5 1.379(4) 8
C11 H11 0.9300 .

loop_
_geom_torsion_atom_site_label_1
_geom_torsion_atom_site_label_2
_geom_torsion_atom_site_label_3
_geom_torsion_atom_site_label_4
_geom_torsion
_geom_torsion_site_symmetry_1
_geom_torsion_site_symmetry_4
N1 Zn1 N1 C1 -101.4(2) 8 .
Cl2 Zn1 N1 C1 16.5(2) . .
Cl1 Zn1 N1 C1 149.50(18) . .
N1 Zn1 N1 C2 74.4(2) 8 .
Cl2 Zn1 N1 C2 -167.67(16) . .
Cl1 Zn1 N1 C2 -34.64(19) . .
C2 N1 C1 C11 0.2(4) . 8
Zn1 N1 C1 C11 176.13(19) . 8
C1 N1 C2 C3 0.2(4) . .
Zn1 N1 C2 C3 -175.85(19) . .
N1 C2 C3 C5 -0.5(4) . .
N1 C2 C3 C4 -179.7(2) . .
C2 C3 C4 O1 179.6(3) . .
C5 C3 C4 O1 0.5(5) . .
C2 C3 C5 C11 0.5(4) . 8
C4 C3 C5 C11 179.6(3) . 8
